data_4339134
loop_
_publ_author_name
'Fedin, Matvey'
'Veber, Sergey'
'Gromov, Igor'
'Maryunina, Ksenia'
'Fokin, Sergey'
'Romanenko, Galina'
'Sagdeev, Renad'
'Ovcharenko, Victor'
'Bagryanskaya, Elena'

_publ_section_title
;
 Thermally induced spin transitions in nitroxide-copper(II)-nitroxide spin
 triads studied by EPR.
;
_journal_issue 26
_journal_name_full 'Inorganic chemistry'
_journal_page_first 11405
_journal_page_last 11415
_journal_paper_doi 10.1021/ic7014385
_journal_volume 46
_journal_year 2007
_chemical_formula_sum 'C23 H23 Cu F12 N4 O6'
_chemical_formula_weight 742.99
_chemical_name_systematic
; 
 ? 
;
_space_group_IT_number 14
_symmetry_cell_setting monoclinic
_symmetry_space_group_name_Hall '-P 2ybc'
_symmetry_space_group_name_H-M 'P 1 21/c 1'
_atom_sites_solution_hydrogens geom
_atom_sites_solution_primary direct
_atom_sites_solution_secondary difmap
_audit_creation_method SHELXL-97
_cell_angle_alpha 90.00
_cell_angle_beta 127.23(3)
_cell_angle_gamma 90.00
_cell_formula_units_Z 8
_cell_length_a 30.032(6)
_cell_length_b 9.6811(19)
_cell_length_c 25.641(5)
_cell_measurement_temperature 115(2)
_cell_volume 5936(3)
_computing_cell_refinement 'Bruker XSCANS'
_computing_data_collection 'Bruker XSCANS'
_computing_data_reduction 'Bruker SHELXTL'
_computing_molecular_graphics 'Bruker SHELXTL'
_computing_publication_material 'Bruker SHELXTL'
_computing_structure_refinement 'SHELXL-97 (Sheldrick, 1997)'
_computing_structure_solution 'SHELXS-97 (Sheldrick, 1990)'
_diffrn_ambient_temperature 115(2)
_diffrn_measured_fraction_theta_full 0.998
_diffrn_measured_fraction_theta_max 0.998
_diffrn_measurement_device_type 'Bruker P4'
_diffrn_measurement_method '\w scans'
_diffrn_radiation_monochromator graphite
_diffrn_radiation_source 'fine-focus sealed tube'
_diffrn_radiation_type MoK\a
_diffrn_radiation_wavelength 0.71073
_diffrn_reflns_av_R_equivalents 0.0320
_diffrn_reflns_av_sigmaI/netI 0.0236
_diffrn_reflns_limit_h_max 33
_diffrn_reflns_limit_h_min -33
_diffrn_reflns_limit_k_max 10
_diffrn_reflns_limit_k_min -10
_diffrn_reflns_limit_l_max 28
_diffrn_reflns_limit_l_min -28
_diffrn_reflns_number 44030
_diffrn_reflns_theta_full 23.30
_diffrn_reflns_theta_max 23.30
_diffrn_reflns_theta_min 0.85
_exptl_absorpt_coefficient_mu 0.856
_exptl_absorpt_correction_type none
_exptl_crystal_density_diffrn 1.663
_exptl_crystal_density_method 'not measured'
_exptl_crystal_F_000 2992
_refine_diff_density_max 0.952
_refine_diff_density_min -0.497
_refine_diff_density_rms 0.059
_refine_ls_extinction_coef 0.00000(5)
_refine_ls_extinction_expression Fc^*^=kFc[1+0.001xFc^2^\l^3^/sin(2\q)]^-1/4^
_refine_ls_extinction_method SHELXL
_refine_ls_goodness_of_fit_ref 0.966
_refine_ls_hydrogen_treatment mixed
_refine_ls_matrix_type full
_refine_ls_number_parameters 1017
_refine_ls_number_reflns 8567
_refine_ls_number_restraints 0
_refine_ls_restrained_S_all 0.966
_refine_ls_R_factor_all 0.0424
_refine_ls_R_factor_gt 0.0365
_refine_ls_shift/su_max 4.820
_refine_ls_shift/su_mean 0.005
_refine_ls_structure_factor_coef Fsqd
_refine_ls_weighting_details 'calc w=1/[\s^2^(Fo^2^)+(0.0563P)^2^+8.1833P] where P=(Fo^2^+2Fc^2^)/3'
_refine_ls_weighting_scheme calc
_refine_ls_wR_factor_gt 0.0950
_refine_ls_wR_factor_ref 0.0999
_reflns_number_gt 7493
_reflns_number_total 8567
_reflns_threshold_expression >2sigma(I)
_cod_data_source_file ic7014385-file002.cif
_cod_data_source_block 115as
_cod_depositor_comments
;
The following automatic conversions were performed:

'_symmetry_cell_setting' value 'Monoclinic' changed to 'monoclinic'
according to
/usr/data/users/saulius/automatic-downloads/retrospective/ACS/lib/dictionaries/cif_core.dic
dictionary named 'cif_core.dic' version 2.4.2 from 2011-04-26.

Automatic conversion script
Id: cif_fix_values 2281 2013-09-26 08:29:07Z andrius 
;
_cod_original_cell_volume 5936(2)
_cod_original_sg_symbol_H-M P2(1)/c
_cod_database_code 4339134

loop_
_symmetry_equiv_pos_as_xyz
'x, y, z'
'-x, y+1/2, -z+1/2'
'-x, -y, -z'
'x, -y-1/2, z-1/2'

loop_
_atom_site_label
_atom_site_type_symbol
_atom_site_fract_x
_atom_site_fract_y
_atom_site_fract_z
_atom_site_U_iso_or_equiv
_atom_site_adp_type
_atom_site_occupancy
_atom_site_symmetry_multiplicity
_atom_site_calc_flag
_atom_site_refinement_flags
Cu3 Cu 0.248307(11) 0.25638(3) 0.001033(13) 0.01455(11) Uani 1 1 d .
O1 O 0.06508(7) 0.56592(18) 0.08644(8) 0.0194(4) Uani 1 1 d .
C1 C 0.12753(13) 0.7227(3) 0.16895(14) 0.0290(7) Uani 1 1 d .
F1 F 0.10977(13) 0.6926(4) 0.20244(11) 0.1110(13) Uani 1 1 d .
F2 F 0.14271(12) 0.8507(2) 0.18012(10) 0.0823(9) Uani 1 1 d .
F3 F 0.17277(11) 0.6519(4) 0.19522(13) 0.1327(16) Uani 1 1 d .
C2 C 0.08403(11) 0.6871(3) 0.09656(13) 0.0201(6) Uani 1 1 d .
C3 C 0.06964(12) 0.7892(3) 0.05063(14) 0.0237(6) Uani 1 1 d .
H3A H 0.0838(11) 0.870(3) 0.0630(13) 0.018(7) Uiso 1 1 d .
C4 C 0.03097(11) 0.7667(3) -0.01629(13) 0.0181(6) Uani 1 1 d .
C5 C 0.01763(12) 0.8876(3) -0.06235(13) 0.0253(7) Uani 1 1 d .
F4 F 0.04050(9) 0.8704(2) -0.09282(10) 0.0475(5) Uani 1 1 d .
F5 F 0.03448(8) 1.00903(17) -0.03168(9) 0.0409(5) Uani 1 1 d .
F6 F -0.03734(7) 0.89948(18) -0.10887(8) 0.0416(5) Uani 1 1 d .
O2 O 0.00458(7) 0.65792(18) -0.04559(8) 0.0182(4) Uani 1 1 d .
Cu2 Cu 0.5000 0.0000 0.0000 0.01497(13) Uani 1 2 d S
O3 O 0.20351(7) 0.40684(18) -0.00052(9) 0.0210(4) Uani 1 1 d .
C6 C 0.17101(13) 0.6255(3) -0.00117(15) 0.0293(7) Uani 1 1 d .
F7 F 0.20683(11) 0.6348(2) 0.06455(11) 0.0740(8) Uani 1 1 d .
F8 F 0.12432(10) 0.5847(2) -0.01449(16) 0.0855(10) Uani 1 1 d .
F9 F 0.16607(9) 0.75446(17) -0.02088(10) 0.0478(5) Uani 1 1 d .
C7 C 0.19378(11) 0.5254(3) -0.02608(13) 0.0201(6) Uani 1 1 d .
C8 C 0.20116(12) 0.5732(3) -0.07131(14) 0.0236(6) Uani 1 1 d .
H8A H 0.1929(12) 0.662(3) -0.0835(14) 0.024(8) Uiso 1 1 d .
C9 C 0.22203(11) 0.4904(3) -0.09682(13) 0.0215(6) Uani 1 1 d .
C10 C 0.23319(13) 0.5589(3) -0.14193(14) 0.0308(7) Uani 1 1 d .
F10 F 0.28810(8) 0.5701(2) -0.11111(10) 0.0486(5) Uani 1 1 d .
F11 F 0.21162(9) 0.6845(2) -0.16223(10) 0.0532(6) Uani 1 1 d .
F12 F 0.21310(10) 0.4829(2) -0.19518(9) 0.0560(6) Uani 1 1 d .
O4 O 0.23410(7) 0.36547(19) -0.08674(9) 0.0219(4) Uani 1 1 d .
O5 O 0.25891(7) 0.14913(19) 0.08696(9) 0.0231(4) Uani 1 1 d .
C11 C 0.26255(14) -0.0375(3) 0.14689(15) 0.0343(8) Uani 1 1 d .
F13 F 0.28087(9) -0.1663(2) 0.16514(10) 0.0492(5) Uani 1 1 d .
F14 F 0.20811(8) -0.0382(2) 0.12003(11) 0.0570(6) Uani 1 1 d .
F15 F 0.28811(11) 0.0379(2) 0.20165(10) 0.0621(6) Uani 1 1 d .
C12 C 0.27163(11) 0.0255(3) 0.09910(13) 0.0229(6) Uani 1 1 d .
C13 C 0.29291(12) -0.0607(3) 0.07454(14) 0.0253(7) Uani 1 1 d .
H13A H 0.2995(13) -0.148(4) 0.0868(15) 0.032(9) Uiso 1 1 d .
C14 C 0.30208(11) -0.0136(3) 0.03087(14) 0.0215(6) Uani 1 1 d .
C15 C 0.32802(13) -0.1155(3) 0.01017(15) 0.0293(7) Uani 1 1 d .
F16 F 0.31542(8) -0.24646(16) 0.01129(10) 0.0387(5) Uani 1 1 d .
F17 F 0.38327(8) -0.1065(2) 0.04968(13) 0.0678(7) Uani 1 1 d .
F18 F 0.31204(12) -0.0905(2) -0.04943(12) 0.0740(8) Uani 1 1 d .
O6 O 0.29372(7) 0.10423(19) 0.00561(9) 0.0224(4) Uani 1 1 d .
Cu1 Cu 0.0000 0.5000 0.0000 0.01621(13) Uani 1 2 d S
O7 O 0.55919(7) 0.06409(17) 0.08894(8) 0.0162(4) Uani 1 1 d .
C16 C 0.63237(12) 0.1946(3) 0.17560(13) 0.0222(6) Uani 1 1 d .
F24 F 0.59510(7) 0.41090(17) -0.02901(8) 0.0311(4) Uani 1 1 d .
F23 F 0.51981(7) 0.47979(17) -0.04497(9) 0.0353(4) Uani 1 1 d .
F22 F 0.51541(8) 0.33871(18) -0.11248(8) 0.0427(5) Uani 1 1 d .
C17 C 0.58928(10) 0.1693(3) 0.10201(12) 0.0163(6) Uani 1 1 d .
C18 C 0.58691(12) 0.2615(3) 0.05924(13) 0.0210(6) Uani 1 1 d .
H18A H 0.6104(13) 0.331(3) 0.0749(15) 0.029(8) Uiso 1 1 d .
C19 C 0.54699(11) 0.2497(3) -0.00855(13) 0.0174(6) Uani 1 1 d .
C20 C 0.54422(11) 0.3698(3) -0.04970(13) 0.0205(6) Uani 1 1 d .
F21 F 0.66461(7) 0.08296(18) 0.20578(8) 0.0391(5) Uani 1 1 d .
F20 F 0.66685(8) 0.29847(19) 0.19030(8) 0.0455(5) Uani 1 1 d .
F19 F 0.60738(8) 0.2187(3) 0.20304(9) 0.0532(6) Uani 1 1 d .
O8 O 0.51178(7) 0.15611(18) -0.04031(8) 0.0168(4) Uani 1 1 d .
O1A O 0.31398(7) 0.38799(18) 0.04750(8) 0.0180(4) Uani 1 1 d .
N1A N 0.36246(9) 0.3622(2) 0.10352(10) 0.0167(5) Uani 1 1 d .
C1A C 0.37859(11) 0.4255(3) 0.16661(12) 0.0189(6) Uani 1 1 d .
C2A C 0.39209(14) 0.5772(3) 0.16449(16) 0.0258(7) Uani 1 1 d .
H2AA H 0.3613(14) 0.617(3) 0.1258(17) 0.033(9) Uiso 1 1 d .
H2AB H 0.4243(12) 0.590(3) 0.1624(13) 0.019(7) Uiso 1 1 d .
H2AC H 0.4017(12) 0.619(3) 0.2010(15) 0.024(8) Uiso 1 1 d .
C3A C 0.33083(13) 0.4149(4) 0.17169(15) 0.0253(7) Uani 1 1 d .
H3AA H 0.3006(14) 0.469(4) 0.1389(17) 0.036(9) Uiso 1 1 d .
H3AB H 0.3430(12) 0.452(3) 0.2126(16) 0.027(8) Uiso 1 1 d .
H3AC H 0.3175(11) 0.326(3) 0.1662(13) 0.013(7) Uiso 1 1 d .
C4A C 0.43104(11) 0.3362(3) 0.21664(12) 0.0185(6) Uani 1 1 d .
C5A C 0.47715(13) 0.4103(3) 0.27891(14) 0.0250(7) Uani 1 1 d .
H5AA H 0.5117(15) 0.350(4) 0.3059(17) 0.043(10) Uiso 1 1 d .
H5AB H 0.4659(12) 0.429(3) 0.3054(15) 0.030(8) Uiso 1 1 d .
H5AC H 0.4874(12) 0.493(3) 0.2685(14) 0.029(8) Uiso 1 1 d .
C6A C 0.41659(14) 0.1978(3) 0.23209(15) 0.0249(7) Uani 1 1 d .
H6AA H 0.4482(13) 0.142(3) 0.2551(15) 0.026(8) Uiso 1 1 d .
H6AB H 0.3885(14) 0.158(3) 0.1912(17) 0.038(9) Uiso 1 1 d .
H6AC H 0.4067(13) 0.213(4) 0.2597(17) 0.040(9) Uiso 1 1 d .
N2A N 0.44978(9) 0.3017(2) 0.17538(10) 0.0179(5) Uani 1 1 d .
O2A O 0.49868(8) 0.2573(2) 0.19965(9) 0.0259(5) Uani 1 1 d .
C7A C 0.40641(10) 0.3058(3) 0.11031(12) 0.0160(6) Uani 1 1 d .
C8A C 0.40802(11) 0.2564(3) 0.05854(13) 0.0170(6) Uani 1 1 d .
C9A C 0.45020(12) 0.1785(3) 0.06359(13) 0.0184(6) Uani 1 1 d .
H9AA H 0.4848(11) 0.150(3) 0.1018(13) 0.011(6) Uiso 1 1 d .
N3A N 0.43534(9) 0.1428(2) 0.00510(10) 0.0189(5) Uani 1 1 d .
N4A N 0.38306(9) 0.1982(2) -0.03849(10) 0.0168(5) Uani 1 1 d .
C41A C 0.34990(12) 0.1715(3) -0.10907(13) 0.0203(6) Uani 1 1 d .
H41A H 0.3140(12) 0.209(3) -0.1270(13) 0.020(7) Uiso 1 1 d .
H41B H 0.3448(11) 0.074(3) -0.1159(13) 0.017(7) Uiso 1 1 d .
C42A C 0.37400(12) 0.2356(3) -0.14110(14) 0.0210(6) Uani 1 1 d .
H42A H 0.3483(12) 0.209(3) -0.1869(15) 0.021(7) Uiso 1 1 d .
H42B H 0.4090(12) 0.194(3) -0.1245(13) 0.023(7) Uiso 1 1 d .
C43A C 0.38025(15) 0.3909(3) -0.13291(17) 0.0307(7) Uani 1 1 d .
H43A H 0.3933(12) 0.431(3) -0.1541(14) 0.025(8) Uiso 1 1 d .
H43B H 0.4040(14) 0.413(3) -0.0888(18) 0.044(10) Uiso 1 1 d .
H43C H 0.3446(14) 0.433(3) -0.1518(15) 0.034(9) Uiso 1 1 d .
C10A C 0.36610(12) 0.2664(3) -0.00803(13) 0.0165(6) Uani 1 1 d .
H10A H 0.3332(12) 0.307(3) -0.0310(13) 0.014(7) Uiso 1 1 d .
O1B O 0.18310(7) 0.12389(18) -0.05007(8) 0.0188(4) Uani 1 1 d .
N1B N 0.13671(9) 0.1527(2) -0.10797(10) 0.0179(5) Uani 1 1 d .
C1B C 0.12345(12) 0.0876(3) -0.16927(13) 0.0215(6) Uani 1 1 d .
C2B C 0.10778(14) -0.0624(3) -0.16828(16) 0.0260(7) Uani 1 1 d .
H2BA H 0.1384(14) -0.100(3) -0.1298(16) 0.029(8) Uiso 1 1 d .
H2BB H 0.0985(12) -0.110(3) -0.2045(15) 0.022(8) Uiso 1 1 d .
H2BC H 0.0742(14) -0.072(3) -0.1685(15) 0.034(9) Uiso 1 1 d .
C3B C 0.17322(14) 0.0930(4) -0.17041(16) 0.0266(7) Uani 1 1 d .
H3BA H 0.2031(15) 0.046(4) -0.1360(17) 0.037(9) Uiso 1 1 d .
H3BB H 0.1855(12) 0.180(4) -0.1687(14) 0.024(8) Uiso 1 1 d .
H3BC H 0.1627(13) 0.053(3) -0.2110(16) 0.032(8) Uiso 1 1 d .
C4B C 0.07224(12) 0.1786(3) -0.22173(13) 0.0239(6) Uani 1 1 d .
C5B C 0.02760(15) 0.1051(4) -0.28480(15) 0.0307(7) Uani 1 1 d .
H5BA H -0.0026(14) 0.165(4) -0.3115(16) 0.037(9) Uiso 1 1 d .
H5BB H 0.0136(13) 0.023(4) -0.2768(15) 0.032(9) Uiso 1 1 d .
H5BC H 0.0428(15) 0.080(4) -0.3074(18) 0.054(11) Uiso 1 1 d .
C6B C 0.08864(15) 0.3153(3) -0.23578(16) 0.0301(7) Uani 1 1 d .
H6BA H 0.0554(13) 0.375(3) -0.2617(15) 0.026(8) Uiso 1 1 d .
H6BB H 0.1010(13) 0.300(3) -0.2596(16) 0.031(9) Uiso 1 1 d .
H6BC H 0.1164(15) 0.359(4) -0.1973(18) 0.041(10) Uiso 1 1 d .
N2B N 0.05053(9) 0.2164(2) -0.18386(10) 0.0212(5) Uani 1 1 d .
O2B O 0.00136(8) 0.2626(2) -0.21109(9) 0.0303(5) Uani 1 1 d .
C7B C 0.09138(11) 0.2098(3) -0.11813(12) 0.0179(6) Uani 1 1 d .
C8B C 0.08637(11) 0.2528(3) -0.06833(13) 0.0178(6) Uani 1 1 d .
C9B C 0.04358(11) 0.3311(3) -0.07458(13) 0.0190(6) Uani 1 1 d .
H9BA H 0.0113(12) 0.365(3) -0.1116(14) 0.015(7) Uiso 1 1 d .
N3B N 0.05380(9) 0.3491(2) -0.01694(10) 0.0186(5) Uani 1 1 d .
N4B N 0.10325(9) 0.2812(2) 0.02695(10) 0.0179(5) Uani 1 1 d .
C41B C 0.12910(12) 0.2750(3) 0.09745(13) 0.0217(6) Uani 1 1 d .
H41D H 0.1316(11) 0.178(3) 0.1093(13) 0.022(7) Uiso 1 1 d .
H41E H 0.1027(11) 0.316(3) 0.1006(11) 0.008(6) Uiso 1 1 d .
C42B C 0.18519(13) 0.3473(4) 0.13881(15) 0.0323(7) Uani 1 1 d .
H42C H 0.2071(12) 0.309(3) 0.1280(14) 0.029(8) Uiso 1 1 d .
H42D H 0.1809(13) 0.445(4) 0.1283(16) 0.040(10) Uiso 1 1 d .
C43B C 0.21292(17) 0.3283(5) 0.21128(16) 0.0466(10) Uani 1 1 d .
H43D H 0.2477(16) 0.376(4) 0.2384(19) 0.060(12) Uiso 1 1 d .
H43E H 0.2178(14) 0.227(4) 0.2224(16) 0.042(10) Uiso 1 1 d .
H43F H 0.1891(14) 0.358(3) 0.2214(16) 0.040(9) Uiso 1 1 d .
C10B C 0.12340(11) 0.2235(3) -0.00214(13) 0.0184(6) Uani 1 1 d .
H10B H 0.1549(11) 0.175(3) 0.0207(13) 0.010(7) Uiso 1 1 d .

loop_
_atom_site_aniso_label
_atom_site_aniso_U_11
_atom_site_aniso_U_22
_atom_site_aniso_U_33
_atom_site_aniso_U_23
_atom_site_aniso_U_13
_atom_site_aniso_U_12
Cu3 0.01482(19) 0.01379(19) 0.01512(19) 0.00099(13) 0.00909(15) 0.00216(13)
O1 0.0181(9) 0.0184(11) 0.0187(9) -0.0009(8) 0.0095(8) -0.0011(8)
C1 0.0304(17) 0.0248(17) 0.0240(16) -0.0011(13) 0.0123(14) -0.0058(14)
F1 0.113(2) 0.188(3) 0.0299(12) -0.0373(16) 0.0419(15) -0.102(2)
F2 0.125(2) 0.0436(14) 0.0257(11) -0.0104(10) 0.0176(13) -0.0426(14)
F3 0.0634(18) 0.148(3) 0.0606(17) -0.0557(19) -0.0283(14) 0.0521(19)
C2 0.0191(14) 0.0202(16) 0.0211(14) -0.0026(12) 0.0122(12) -0.0012(12)
C3 0.0291(16) 0.0181(16) 0.0270(16) -0.0071(13) 0.0186(14) -0.0075(13)
C4 0.0162(13) 0.0200(15) 0.0214(14) -0.0019(12) 0.0131(12) -0.0015(12)
C5 0.0305(17) 0.0237(16) 0.0224(15) -0.0029(12) 0.0163(14) -0.0061(13)
F4 0.0723(14) 0.0467(12) 0.0570(13) 0.0149(10) 0.0567(12) 0.0108(10)
F5 0.0638(13) 0.0201(10) 0.0339(10) -0.0013(8) 0.0270(10) -0.0104(9)
F6 0.0358(11) 0.0334(10) 0.0371(10) 0.0134(8) 0.0123(9) -0.0002(8)
O2 0.0195(9) 0.0184(10) 0.0188(9) -0.0012(8) 0.0127(8) -0.0012(8)
Cu2 0.0173(2) 0.0141(2) 0.0139(2) -0.00116(17) 0.0097(2) -0.00331(18)
O3 0.0190(10) 0.0179(11) 0.0270(10) 0.0021(8) 0.0145(9) 0.0013(8)
C6 0.0333(17) 0.0198(16) 0.0402(19) 0.0008(13) 0.0250(16) 0.0010(13)
F7 0.110(2) 0.0615(15) 0.0497(14) 0.0035(11) 0.0475(14) 0.0388(14)
F8 0.0802(17) 0.0444(14) 0.190(3) -0.0439(16) 0.112(2) -0.0210(12)
F9 0.0802(15) 0.0197(10) 0.0717(14) 0.0089(9) 0.0607(13) 0.0138(9)
C7 0.0142(13) 0.0164(15) 0.0253(15) -0.0007(12) 0.0095(12) -0.0004(11)
C8 0.0241(15) 0.0155(16) 0.0283(16) 0.0055(12) 0.0144(14) 0.0058(12)
C9 0.0126(13) 0.0254(17) 0.0170(14) 0.0027(12) 0.0039(12) 0.0008(12)
C10 0.0337(18) 0.0304(18) 0.0275(17) 0.0037(14) 0.0182(15) 0.0041(14)
F10 0.0366(11) 0.0669(14) 0.0516(12) 0.0142(10) 0.0316(10) 0.0010(10)
F11 0.0782(15) 0.0410(12) 0.0646(14) 0.0290(10) 0.0558(13) 0.0247(11)
F12 0.0843(16) 0.0566(14) 0.0332(11) -0.0065(10) 0.0388(11) -0.0128(12)
O4 0.0194(10) 0.0200(11) 0.0220(10) -0.0012(8) 0.0103(9) 0.0020(8)
O5 0.0204(10) 0.0215(11) 0.0230(10) -0.0010(8) 0.0108(9) 0.0016(8)
C11 0.044(2) 0.0308(18) 0.0305(17) 0.0061(15) 0.0239(16) 0.0067(15)
F13 0.0742(14) 0.0370(12) 0.0464(12) 0.0194(9) 0.0417(11) 0.0160(10)
F14 0.0487(13) 0.0741(15) 0.0668(14) 0.0280(12) 0.0446(12) 0.0118(11)
F15 0.1005(18) 0.0567(14) 0.0338(11) -0.0054(10) 0.0431(12) -0.0070(13)
C12 0.0165(14) 0.0227(17) 0.0205(15) 0.0006(12) 0.0065(12) 0.0007(12)
C13 0.0288(16) 0.0152(16) 0.0275(16) 0.0032(13) 0.0147(14) 0.0035(13)
C14 0.0152(14) 0.0180(15) 0.0267(15) -0.0007(12) 0.0102(13) 0.0002(11)
C15 0.0351(18) 0.0198(16) 0.0393(18) 0.0031(13) 0.0258(16) 0.0037(13)
F16 0.0494(11) 0.0185(10) 0.0624(13) -0.0055(8) 0.0412(11) -0.0017(8)
F17 0.0382(12) 0.0476(13) 0.125(2) -0.0353(13) 0.0532(14) -0.0086(10)
F18 0.141(2) 0.0475(13) 0.0787(17) 0.0230(12) 0.0898(18) 0.0444(14)
O6 0.0209(10) 0.0166(10) 0.0333(11) 0.0023(9) 0.0183(9) 0.0016(8)
Cu1 0.0174(2) 0.0145(3) 0.0160(2) -0.00091(18) 0.0098(2) -0.00184(18)
O7 0.0185(9) 0.0143(10) 0.0154(9) 0.0003(7) 0.0100(8) -0.0008(8)
C16 0.0284(15) 0.0173(15) 0.0206(14) 0.0003(12) 0.0147(13) -0.0037(13)
F24 0.0289(9) 0.0281(9) 0.0391(10) 0.0085(8) 0.0221(8) -0.0045(7)
F23 0.0435(11) 0.0259(10) 0.0477(11) 0.0142(8) 0.0335(10) 0.0127(8)
F22 0.0679(13) 0.0345(10) 0.0181(9) -0.0042(7) 0.0221(9) -0.0227(9)
C17 0.0169(13) 0.0158(14) 0.0174(14) -0.0021(11) 0.0111(12) 0.0022(11)
C18 0.0235(15) 0.0186(15) 0.0190(15) -0.0037(12) 0.0118(13) -0.0081(12)
C19 0.0206(14) 0.0149(14) 0.0208(14) 0.0000(11) 0.0148(13) 0.0021(11)
C20 0.0236(15) 0.0188(15) 0.0185(15) -0.0030(11) 0.0125(13) -0.0043(12)
F21 0.0428(11) 0.0288(10) 0.0208(9) 0.0011(7) 0.0062(8) 0.0041(8)
F20 0.0535(12) 0.0346(11) 0.0202(9) -0.0017(8) 0.0076(9) -0.0257(9)
F19 0.0424(11) 0.0943(17) 0.0253(10) -0.0202(10) 0.0218(9) -0.0035(11)
O8 0.0189(9) 0.0156(10) 0.0173(9) -0.0017(8) 0.0117(8) -0.0033(8)
O1A 0.0187(10) 0.0177(10) 0.0160(10) 0.0021(8) 0.0096(9) 0.0032(8)
N1A 0.0185(12) 0.0169(12) 0.0140(11) 0.0006(9) 0.0094(10) 0.0019(9)
C1A 0.0239(14) 0.0204(15) 0.0148(13) -0.0021(11) 0.0129(12) 0.0018(12)
C2A 0.0356(18) 0.0199(16) 0.0228(17) -0.0024(13) 0.0182(16) 0.0036(14)
C3A 0.0291(17) 0.0279(19) 0.0227(17) -0.0059(14) 0.0176(15) 0.0004(15)
C4A 0.0213(14) 0.0205(14) 0.0151(13) 0.0006(11) 0.0117(12) 0.0014(12)
C5A 0.0302(17) 0.0271(18) 0.0182(15) -0.0018(13) 0.0148(14) -0.0015(14)
C6A 0.0303(17) 0.0264(17) 0.0190(16) 0.0003(14) 0.0153(15) -0.0003(15)
N2A 0.0183(12) 0.0183(12) 0.0165(12) 0.0024(9) 0.0102(10) 0.0035(10)
O2A 0.0201(10) 0.0334(12) 0.0209(10) 0.0030(8) 0.0106(9) 0.0068(9)
C7A 0.0188(14) 0.0137(14) 0.0172(14) 0.0020(11) 0.0117(12) 0.0011(11)
C8A 0.0211(14) 0.0142(14) 0.0194(14) 0.0020(11) 0.0141(12) 0.0008(11)
C9A 0.0209(15) 0.0201(15) 0.0163(15) 0.0031(12) 0.0124(13) 0.0030(12)
N3A 0.0189(12) 0.0200(12) 0.0199(12) 0.0016(10) 0.0129(10) 0.0042(10)
N4A 0.0178(11) 0.0187(12) 0.0158(11) 0.0002(9) 0.0112(10) 0.0019(9)
C41A 0.0189(15) 0.0233(17) 0.0160(14) -0.0029(12) 0.0092(12) 0.0016(12)
C42A 0.0221(15) 0.0250(16) 0.0149(15) 0.0009(12) 0.0107(13) 0.0041(13)
C43A 0.042(2) 0.0287(18) 0.0294(19) 0.0047(14) 0.0258(18) 0.0038(15)
C10A 0.0172(15) 0.0160(14) 0.0185(14) 0.0019(11) 0.0120(13) 0.0010(12)
O1B 0.0195(10) 0.0192(10) 0.0165(10) 0.0030(8) 0.0102(9) 0.0032(8)
N1B 0.0211(12) 0.0177(12) 0.0148(12) 0.0008(9) 0.0108(11) 0.0020(10)
C1B 0.0291(15) 0.0213(15) 0.0174(14) -0.0025(11) 0.0158(13) 0.0004(12)
C2B 0.0352(18) 0.0211(16) 0.0218(17) -0.0019(14) 0.0173(16) 0.0028(14)
C3B 0.0343(18) 0.0278(19) 0.0250(18) -0.0037(15) 0.0218(16) -0.0021(15)
C4B 0.0310(16) 0.0241(16) 0.0154(14) 0.0001(12) 0.0135(13) 0.0002(13)
C5B 0.0375(19) 0.0307(18) 0.0184(16) -0.0029(14) 0.0139(16) -0.0024(16)
C6B 0.039(2) 0.0295(18) 0.0215(17) 0.0009(14) 0.0178(17) -0.0017(16)
N2B 0.0221(13) 0.0201(12) 0.0165(12) 0.0009(10) 0.0091(11) 0.0033(10)
O2B 0.0221(11) 0.0354(12) 0.0227(11) 0.0016(9) 0.0079(9) 0.0085(9)
C7B 0.0192(14) 0.0161(14) 0.0152(14) 0.0010(11) 0.0087(12) 0.0009(11)
C8B 0.0184(14) 0.0175(14) 0.0175(14) 0.0002(11) 0.0109(12) -0.0006(11)
C9B 0.0169(14) 0.0200(15) 0.0173(15) 0.0025(12) 0.0089(13) 0.0012(12)
N3B 0.0165(12) 0.0211(12) 0.0183(12) 0.0024(9) 0.0104(10) 0.0035(10)
N4B 0.0165(11) 0.0219(12) 0.0162(11) 0.0006(10) 0.0104(10) 0.0012(10)
C41B 0.0220(15) 0.0294(18) 0.0179(14) 0.0029(12) 0.0143(13) 0.0058(13)
C42B 0.0263(17) 0.051(2) 0.0215(16) -0.0049(15) 0.0155(14) -0.0001(15)
C43B 0.035(2) 0.077(3) 0.0205(17) -0.0041(18) 0.0126(17) 0.007(2)
C10B 0.0139(14) 0.0217(15) 0.0194(14) 0.0008(12) 0.0099(13) 0.0011(12)

loop_
_atom_type_symbol
_atom_type_description
_atom_type_scat_dispersion_real
_atom_type_scat_dispersion_imag
_atom_type_scat_source
C C 0.0033 0.0016 'International Tables Vol C Tables 4.2.6.8 and 6.1.1.4'
H H 0.0000 0.0000 'International Tables Vol C Tables 4.2.6.8 and 6.1.1.4'
N N 0.0061 0.0033 'International Tables Vol C Tables 4.2.6.8 and 6.1.1.4'
O O 0.0106 0.0060 'International Tables Vol C Tables 4.2.6.8 and 6.1.1.4'
F F 0.0171 0.0103 'International Tables Vol C Tables 4.2.6.8 and 6.1.1.4'
Cu Cu 0.3201 1.2651 'International Tables Vol C Tables 4.2.6.8 and 6.1.1.4'

loop_
_geom_angle_atom_site_label_1
_geom_angle_atom_site_label_2
_geom_angle_atom_site_label_3
_geom_angle
_geom_angle_site_symmetry_1
_geom_angle_site_symmetry_3
O6 Cu3 O3 177.97(7) . .
O6 Cu3 O1A 92.46(8) . .
O3 Cu3 O1A 87.52(7) . .
O6 Cu3 O1B 85.88(8) . .
O3 Cu3 O1B 94.25(7) . .
O1A Cu3 O1B 176.37(6) . .
O6 Cu3 O5 85.10(7) . .
O3 Cu3 O5 92.92(7) . .
O1A Cu3 O5 101.62(7) . .
O1B Cu3 O5 81.46(7) . .
O6 Cu3 O4 96.60(7) . .
O3 Cu3 O4 85.39(7) . .
O1A Cu3 O4 79.82(7) . .
O1B Cu3 O4 97.15(7) . .
O5 Cu3 O4 177.74(6) . .
C2 O1 Cu1 123.30(17) . .
F1 C1 F3 105.2(3) . .
F1 C1 F2 107.6(3) . .
F3 C1 F2 106.0(3) . .
F1 C1 C2 111.4(2) . .
F3 C1 C2 111.8(3) . .
F2 C1 C2 114.4(2) . .
O1 C2 C3 128.1(3) . .
O1 C2 C1 114.0(2) . .
C3 C2 C1 117.9(3) . .
C4 C3 C2 122.3(3) . .
O2 C4 C3 128.5(3) . .
O2 C4 C5 113.7(2) . .
C3 C4 C5 117.7(2) . .
F4 C5 F6 106.6(2) . .
F4 C5 F5 108.1(2) . .
F6 C5 F5 105.9(2) . .
F4 C5 C4 111.8(2) . .
F6 C5 C4 111.1(2) . .
F5 C5 C4 112.9(2) . .
C4 O2 Cu1 122.55(17) . .
O7 Cu2 O7 179.996(1) . 3_655
O7 Cu2 O8 87.53(7) . 3_655
O7 Cu2 O8 92.47(7) 3_655 3_655
O7 Cu2 O8 92.47(7) . .
O7 Cu2 O8 87.53(7) 3_655 .
O8 Cu2 O8 180.0 3_655 .
O7 Cu2 N3A 92.90(8) . 3_655
O7 Cu2 N3A 87.10(8) 3_655 3_655
O8 Cu2 N3A 89.69(7) 3_655 3_655
O8 Cu2 N3A 90.31(7) . 3_655
O7 Cu2 N3A 87.10(8) . .
O7 Cu2 N3A 92.90(8) 3_655 .
O8 Cu2 N3A 90.31(7) 3_655 .
O8 Cu2 N3A 89.69(7) . .
N3A Cu2 N3A 179.999(1) 3_655 .
C7 O3 Cu3 128.56(17) . .
F8 C6 F9 109.7(3) . .
F8 C6 F7 105.7(3) . .
F9 C6 F7 103.6(2) . .
F8 C6 C7 112.6(2) . .
F9 C6 C7 114.4(2) . .
F7 C6 C7 110.1(2) . .
O3 C7 C8 129.2(3) . .
O3 C7 C6 112.3(2) . .
C8 C7 C6 118.4(2) . .
C7 C8 C9 122.9(3) . .
O4 C9 C8 128.1(3) . .
O4 C9 C10 114.1(2) . .
C8 C9 C10 117.9(3) . .
F11 C10 F10 107.1(3) . .
F11 C10 F12 107.0(2) . .
F10 C10 F12 106.4(3) . .
F11 C10 C9 114.5(2) . .
F10 C10 C9 110.1(2) . .
F12 C10 C9 111.3(3) . .
C9 O4 Cu3 120.82(18) . .
C12 O5 Cu3 121.71(18) . .
F13 C11 F14 107.1(3) . .
F13 C11 F15 106.9(3) . .
F14 C11 F15 106.8(3) . .
F13 C11 C12 114.8(3) . .
F14 C11 C12 110.1(2) . .
F15 C11 C12 110.8(3) . .
O5 C12 C13 127.9(3) . .
O5 C12 C11 114.1(3) . .
C13 C12 C11 118.0(3) . .
C14 C13 C12 122.2(3) . .
O6 C14 C13 129.7(3) . .
O6 C14 C15 112.9(2) . .
C13 C14 C15 117.4(2) . .
F18 C15 F17 106.5(3) . .
F18 C15 F16 107.0(3) . .
F17 C15 F16 106.7(2) . .
F18 C15 C14 112.2(2) . .
F17 C15 C14 110.8(2) . .
F16 C15 C14 113.2(2) . .
C14 O6 Cu3 128.74(18) . .
O1 Cu1 O1 180.0 . 3_565
O1 Cu1 O2 87.82(7) . 3_565
O1 Cu1 O2 92.18(7) 3_565 3_565
O1 Cu1 O2 92.18(7) . .
O1 Cu1 O2 87.82(7) 3_565 .
O2 Cu1 O2 180.0 3_565 .
O1 Cu1 N3B 85.29(8) . 3_565
O1 Cu1 N3B 94.71(8) 3_565 3_565
O2 Cu1 N3B 93.92(7) 3_565 3_565
O2 Cu1 N3B 86.08(7) . 3_565
O1 Cu1 N3B 94.71(8) . .
O1 Cu1 N3B 85.29(8) 3_565 .
O2 Cu1 N3B 86.08(7) 3_565 .
O2 Cu1 N3B 93.92(7) . .
N3B Cu1 N3B 180.0 3_565 .
C17 O7 Cu2 124.26(16) . .
F19 C16 F20 108.2(2) . .
F19 C16 F21 106.2(2) . .
F20 C16 F21 106.3(2) . .
F19 C16 C17 110.8(2) . .
F20 C16 C17 113.9(2) . .
F21 C16 C17 111.1(2) . .
O7 C17 C18 128.6(2) . .
O7 C17 C16 113.0(2) . .
C18 C17 C16 118.3(2) . .
C17 C18 C19 121.9(3) . .
O8 C19 C18 128.4(2) . .
O8 C19 C20 115.3(2) . .
C18 C19 C20 116.2(2) . .
F22 C20 F23 107.5(2) . .
F22 C20 F24 107.4(2) . .
F23 C20 F24 106.5(2) . .
F22 C20 C19 112.8(2) . .
F23 C20 C19 110.1(2) . .
F24 C20 C19 112.2(2) . .
C19 O8 Cu2 124.15(16) . .
N1A O1A Cu3 124.55(15) . .
O1A N1A C7A 125.1(2) . .
O1A N1A C1A 121.4(2) . .
C7A N1A C1A 112.0(2) . .
N1A C1A C3A 110.9(2) . .
N1A C1A C2A 105.7(2) . .
C3A C1A C2A 110.5(2) . .
N1A C1A C4A 99.6(2) . .
C3A C1A C4A 115.4(2) . .
C2A C1A C4A 113.8(2) . .
N2A C4A C5A 110.6(2) . .
N2A C4A C6A 105.8(2) . .
C5A C4A C6A 111.2(2) . .
N2A C4A C1A 99.56(19) . .
C5A C4A C1A 115.4(2) . .
C6A C4A C1A 113.2(2) . .
O2A N2A C7A 125.1(2) . .
O2A N2A C4A 122.8(2) . .
C7A N2A C4A 111.5(2) . .
N1A C7A N2A 108.0(2) . .
N1A C7A C8A 126.6(2) . .
N2A C7A C8A 125.4(2) . .
C10A C8A C9A 104.3(2) . .
C10A C8A C7A 127.0(2) . .
C9A C8A C7A 128.5(2) . .
N3A C9A C8A 111.5(2) . .
C9A N3A N4A 104.8(2) . .
C9A N3A Cu2 118.17(17) . .
N4A N3A Cu2 136.97(16) . .
C10A N4A N3A 111.7(2) . .
C10A N4A C41A 126.4(2) . .
N3A N4A C41A 121.6(2) . .
N4A C41A C42A 113.9(2) . .
C41A C42A C43A 113.0(2) . .
N4A C10A C8A 107.6(2) . .
N1B O1B Cu3 123.19(15) . .
O1B N1B C7B 124.5(2) . .
O1B N1B C1B 121.4(2) . .
C7B N1B C1B 111.9(2) . .
N1B C1B C3B 111.4(2) . .
N1B C1B C2B 105.6(2) . .
C3B C1B C2B 110.4(2) . .
N1B C1B C4B 99.4(2) . .
C3B C1B C4B 115.7(2) . .
C2B C1B C4B 113.3(2) . .
N2B C4B C5B 110.7(2) . .
N2B C4B C6B 105.6(2) . .
C5B C4B C6B 111.0(2) . .
N2B C4B C1B 99.6(2) . .
C5B C4B C1B 115.4(2) . .
C6B C4B C1B 113.6(2) . .
O2B N2B C7B 125.0(2) . .
O2B N2B C4B 122.9(2) . .
C7B N2B C4B 111.7(2) . .
N1B C7B N2B 108.0(2) . .
N1B C7B C8B 126.0(2) . .
N2B C7B C8B 126.0(2) . .
C10B C8B C9B 104.5(2) . .
C10B C8B C7B 126.4(2) . .
C9B C8B C7B 129.2(2) . .
N3B C9B C8B 111.2(2) . .
C9B N3B N4B 104.9(2) . .
C9B N3B Cu1 123.58(18) . .
N4B N3B Cu1 130.93(16) . .
C10B N4B N3B 112.0(2) . .
C10B N4B C41B 126.0(2) . .
N3B N4B C41B 122.1(2) . .
N4B C41B C42B 112.2(2) . .
C43B C42B C41B 110.8(3) . .
N4B C10B C8B 107.5(2) . .

loop_
_geom_bond_atom_site_label_1
_geom_bond_atom_site_label_2
_geom_bond_distance
_geom_bond_site_symmetry_2
Cu3 O6 1.9620(18) .
Cu3 O3 1.9668(18) .
Cu3 O1A 2.0224(19) .
Cu3 O1B 2.0229(19) .
Cu3 O5 2.2770(19) .
Cu3 O4 2.2804(19) .
O1 C2 1.261(3) .
O1 Cu1 1.975(2) .
C1 F1 1.289(4) .
C1 F3 1.289(4) .
C1 F2 1.292(4) .
C1 C2 1.529(4) .
C2 C3 1.391(4) .
C3 C4 1.389(4) .
C4 O2 1.258(3) .
C4 C5 1.533(4) .
C5 F4 1.327(3) .
C5 F6 1.334(3) .
C5 F5 1.332(3) .
O2 Cu1 1.9792(18) .
Cu2 O7 1.9597(19) .
Cu2 O7 1.9598(19) 3_655
Cu2 O8 1.9798(17) 3_655
Cu2 O8 1.9799(17) .
Cu2 N3A 2.451(2) 3_655
Cu2 N3A 2.451(2) .
O3 C7 1.266(3) .
C6 F8 1.288(4) .
C6 F9 1.321(3) .
C6 F7 1.346(4) .
C6 C7 1.531(4) .
C7 C8 1.385(4) .
C8 C9 1.400(4) .
C9 O4 1.244(3) .
C9 C10 1.536(4) .
C10 F11 1.327(4) .
C10 F10 1.334(4) .
C10 F12 1.331(4) .
O5 C12 1.237(3) .
C11 F13 1.328(4) .
C11 F14 1.336(4) .
C11 F15 1.338(4) .
C11 C12 1.534(4) .
C12 C13 1.410(4) .
C13 C14 1.382(4) .
C14 O6 1.260(3) .
C14 C15 1.537(4) .
C15 F18 1.318(4) .
C15 F17 1.324(4) .
C15 F16 1.328(3) .
Cu1 O1 1.975(2) 3_565
Cu1 O2 1.9791(18) 3_565
Cu1 N3B 2.405(2) 3_565
Cu1 N3B 2.405(2) .
O7 C17 1.265(3) .
C16 F19 1.324(3) .
C16 F20 1.324(3) .
C16 F21 1.341(3) .
C16 C17 1.530(4) .
F24 C20 1.339(3) .
F23 C20 1.339(3) .
F22 C20 1.321(3) .
C17 C18 1.382(4) .
C18 C19 1.397(4) .
C19 O8 1.249(3) .
C19 C20 1.539(4) .
O1A N1A 1.309(3) .
N1A C7A 1.339(3) .
N1A C1A 1.509(3) .
C1A C3A 1.520(4) .
C1A C2A 1.534(4) .
C1A C4A 1.558(4) .
C4A N2A 1.506(3) .
C4A C5A 1.518(4) .
C4A C6A 1.532(4) .
N2A O2A 1.274(3) .
N2A C7A 1.361(3) .
C7A C8A 1.439(4) .
C8A C10A 1.381(4) .
C8A C9A 1.411(4) .
C9A N3A 1.326(3) .
N3A N4A 1.371(3) .
N4A C10A 1.337(3) .
N4A C41A 1.467(3) .
C41A C42A 1.517(4) .
C42A C43A 1.514(4) .
O1B N1B 1.312(3) .
N1B C7B 1.340(3) .
N1B C1B 1.506(3) .
C1B C3B 1.513(4) .
C1B C2B 1.532(4) .
C1B C4B 1.564(4) .
C4B N2B 1.506(4) .
C4B C5B 1.515(4) .
C4B C6B 1.530(4) .
N2B O2B 1.273(3) .
N2B C7B 1.359(3) .
C7B C8B 1.435(4) .
C8B C10B 1.384(4) .
C8B C9B 1.415(4) .
C9B N3B 1.327(4) .
N3B N4B 1.372(3) .
N4B C10B 1.334(3) .
N4B C41B 1.475(3) .
C41B C42B 1.514(4) .
C42B C43B 1.519(4) .
